data_7110711
loop_
_publ_author_name
'Bonomo, Lucia'
'Solari, Euro'
'Martin, G\'eraldine'
'Scopelliti, Rosario'
'Floriani, Carlo'

_publ_section_title
;
 Porphyrinogen tetraanion functioning as a polymetallic assembler:
 nickel-meso-octaethylporphyrinogen binding four transition metal ions at
 the periphery
;
_journal_issue 22
_journal_name_full 'Chemical Communications'
_journal_page_first 2319
_journal_paper_doi 10.1039/a907268c
_journal_year 1999
_chemical_formula_moiety 'C60 H72 Li Mo4 N4 Ni O15, C16 H32 Li O4, C6 H6'
_chemical_formula_sum 'C82 H110 Li2 Mo4 N4 Ni O19'
_chemical_formula_weight 1912.09
_chemical_name_systematic
;
 ?
;
_space_group_IT_number 14
_symmetry_cell_setting monoclinic
_symmetry_space_group_name_Hall '-P 2ybc'
_symmetry_space_group_name_H-M 'P 1 21/c 1'
_atom_sites_solution_hydrogens geom
_atom_sites_solution_primary direct
_atom_sites_solution_secondary difmap
_audit_creation_method SHELXL-97
_cell_angle_alpha 90.00
_cell_angle_beta 96.17(2)
_cell_angle_gamma 90.00
_cell_formula_units_Z 4
_cell_length_a 27.300(6)
_cell_length_b 17.269(2)
_cell_length_c 18.076(2)
_cell_measurement_reflns_used '413 spots from first image'
_cell_measurement_temperature 143(2)
_cell_volume 8472(2)
_computing_cell_refinement 'marHKL, marresearch, release 1.9.1, 1997'
_computing_data_collection 'mar345, marresearch, release 1.2.11, 1999'
_computing_data_reduction marHKL
_computing_molecular_graphics 'Bruker SHELXTL, release 5.1, 1997'
_computing_publication_material SHELXTL
_computing_structure_refinement 'SHELXL-97 (Sheldrick, 1997)'
_computing_structure_solution 'SHELXS-97 (Sheldrick, 1990)'
_diffrn_ambient_temperature 143(2)
_diffrn_measurement_device_type 'marresearch mar345 Imaging Plate Detector System'
_diffrn_measurement_method
;
phi scan (60 images with a delta phi of three degrees and an exposure time
of three minutes per image)
;
_diffrn_radiation_monochromator graphite
_diffrn_radiation_source 'fine-focus sealed tube'
_diffrn_radiation_type MoK\a
_diffrn_radiation_wavelength 0.71070
_diffrn_reflns_av_R_equivalents 0.0380
_diffrn_reflns_av_sigmaI/netI 0.0337
_diffrn_reflns_limit_h_max 32
_diffrn_reflns_limit_h_min -32
_diffrn_reflns_limit_k_max 20
_diffrn_reflns_limit_k_min -19
_diffrn_reflns_limit_l_max 21
_diffrn_reflns_limit_l_min -21
_diffrn_reflns_number 42857
_diffrn_reflns_theta_max 25.03
_diffrn_reflns_theta_min 1.40
_exptl_absorpt_coefficient_mu 0.863
_exptl_absorpt_correction_type none
_exptl_crystal_colour red
_exptl_crystal_density_diffrn 1.499
_exptl_crystal_density_method 'not measured'
_exptl_crystal_description prismatic
_exptl_crystal_F_000 3936
_exptl_crystal_size_max 0.35
_exptl_crystal_size_mid 0.27
_exptl_crystal_size_min 0.20
_refine_diff_density_max 1.526
_refine_diff_density_min -0.673
_refine_diff_density_rms 0.159
_refine_ls_extinction_coef 0.00475(17)
_refine_ls_extinction_expression Fc^*^=kFc[1+0.001xFc^2^\l^3^/sin(2\q)]^-1/4^
_refine_ls_extinction_method SHELXL
_refine_ls_goodness_of_fit_ref 1.055
_refine_ls_hydrogen_treatment mixed
_refine_ls_matrix_type full
_refine_ls_number_parameters 1010
_refine_ls_number_reflns 13785
_refine_ls_number_restraints 0
_refine_ls_restrained_S_all 1.055
_refine_ls_R_factor_all 0.0547
_refine_ls_R_factor_gt 0.0473
_refine_ls_shift/su_max 0.001
_refine_ls_shift/su_mean 0.000
_refine_ls_structure_factor_coef Fsqd
_refine_ls_weighting_details 'calc w=1/[\s^2^(Fo^2^)+(0.0822P)^2^+10.7508P] where P=(Fo^2^+2Fc^2^)/3'
_refine_ls_weighting_scheme calc
_refine_ls_wR_factor_gt 0.1273
_refine_ls_wR_factor_ref 0.1340
_reflns_number_gt 11822
_reflns_number_total 13785
_reflns_threshold_expression >2sigma(I)
_cod_data_source_file 907268csup1.cif
_cod_data_source_block 5
_cod_depositor_comments
;
The following automatic conversions were performed:

'_symmetry_cell_setting' value 'Monoclinic' changed to 'monoclinic'
according to /home/saulius/struct/CIF-dictionaries/cif_core.dic
dictionary named 'cif_core.dic' version 2.4.2 from 2011-04-26.

Automatic conversion script
Id: cif_fix_values 1891 2012-01-12 08:04:46Z andrius 
;
_cod_original_cell_volume 8473(2)
_cod_original_sg_symbol_H-M P2(1)/c
_cod_database_code 7110711

loop_
_symmetry_equiv_pos_as_xyz
'x, y, z'
'-x, y+1/2, -z+1/2'
'-x, -y, -z'
'x, -y-1/2, z-1/2'

loop_
_atom_site_label
_atom_site_type_symbol
_atom_site_fract_x
_atom_site_fract_y
_atom_site_fract_z
_atom_site_U_iso_or_equiv
_atom_site_adp_type
_atom_site_occupancy
_atom_site_symmetry_multiplicity
_atom_site_calc_flag
_atom_site_refinement_flags
Ni1 Ni 0.250585(17) -0.00033(3) 0.16475(3) 0.02555(13) Uani 1 1 d .
N1 N 0.25758(11) 0.02509(18) 0.06575(18) 0.0271(7) Uani 1 1 d .
N2 N 0.24411(12) -0.10555(19) 0.13925(18) 0.0283(7) Uani 1 1 d .
N3 N 0.25626(11) -0.02588(18) 0.26625(17) 0.0265(7) Uani 1 1 d .
N4 N 0.24413(12) 0.10435(18) 0.18833(18) 0.0270(7) Uani 1 1 d .
C1 C 0.23224(14) 0.0828(2) 0.0245(2) 0.0287(8) Uani 1 1 d .
C2 C 0.23703(15) 0.0716(2) -0.0506(2) 0.0311(9) Uani 1 1 d .
H2 H 0.2229 0.1024 -0.0910 0.037 Uiso 1 1 calc R
C3 C 0.26721(15) 0.0053(2) -0.0551(2) 0.0309(9) Uani 1 1 d .
H3 H 0.2774 -0.0159 -0.0995 0.037 Uiso 1 1 calc R
C4 C 0.27952(14) -0.0238(2) 0.0165(2) 0.0283(8) Uani 1 1 d .
C5 C 0.30479(15) -0.0990(2) 0.0429(2) 0.0309(9) Uani 1 1 d .
C6 C 0.27077(14) -0.1440(2) 0.0879(2) 0.0298(8) Uani 1 1 d .
C7 C 0.26632(15) -0.2237(2) 0.0989(2) 0.0333(9) Uani 1 1 d .
H7 H 0.2807 -0.2635 0.0722 0.040 Uiso 1 1 calc R
C8 C 0.23602(15) -0.2340(2) 0.1581(2) 0.0316(9) Uani 1 1 d .
H8 H 0.2265 -0.2821 0.1776 0.038 Uiso 1 1 calc R
C9 C 0.22300(14) -0.1612(2) 0.1819(2) 0.0298(9) Uani 1 1 d .
C10 C 0.19709(15) -0.1380(2) 0.2490(2) 0.0310(9) Uani 1 1 d .
C11 C 0.23066(14) -0.0848(2) 0.2979(2) 0.0300(8) Uani 1 1 d .
C12 C 0.23527(15) -0.0730(2) 0.3752(2) 0.0324(9) Uani 1 1 d .
H12 H 0.2212 -0.1040 0.4108 0.039 Uiso 1 1 calc R
C13 C 0.26492(15) -0.0063(2) 0.3901(2) 0.0317(9) Uani 1 1 d .
H13 H 0.2745 0.0151 0.4379 0.038 Uiso 1 1 calc R
C14 C 0.27755(14) 0.0226(2) 0.3231(2) 0.0276(8) Uani 1 1 d .
C15 C 0.30278(14) 0.0987(2) 0.3062(2) 0.0283(8) Uani 1 1 d .
C16 C 0.26938(13) 0.1435(2) 0.2488(2) 0.0286(8) Uani 1 1 d .
C17 C 0.26518(14) 0.2230(2) 0.2367(2) 0.0292(8) Uani 1 1 d .
H17 H 0.2793 0.2627 0.2686 0.035 Uiso 1 1 calc R
C18 C 0.23558(14) 0.2335(2) 0.1673(2) 0.0320(9) Uani 1 1 d .
H18 H 0.2260 0.2818 0.1451 0.038 Uiso 1 1 calc R
C19 C 0.22331(14) 0.1607(2) 0.1379(2) 0.0286(8) Uani 1 1 d .
C20 C 0.19817(14) 0.1376(2) 0.0616(2) 0.0297(8) Uani 1 1 d .
C21 C 0.31666(16) -0.1473(3) -0.0252(2) 0.0360(9) Uani 1 1 d .
H21A H 0.3228 -0.2015 -0.0091 0.043 Uiso 1 1 calc R
H21B H 0.2873 -0.1472 -0.0625 0.043 Uiso 1 1 calc R
C22 C 0.36089(18) -0.1189(3) -0.0627(3) 0.0455(11) Uani 1 1 d .
H22A H 0.3565 -0.0640 -0.0755 0.068 Uiso 1 1 calc R
H22B H 0.3635 -0.1490 -0.1081 0.068 Uiso 1 1 calc R
H22C H 0.3910 -0.1255 -0.0286 0.068 Uiso 1 1 calc R
C23 C 0.35259(15) -0.0845(3) 0.0965(2) 0.0351(9) Uani 1 1 d .
H23A H 0.3757 -0.0536 0.0698 0.042 Uiso 1 1 calc R
H23B H 0.3439 -0.0531 0.1391 0.042 Uiso 1 1 calc R
C24 C 0.37912(17) -0.1572(3) 0.1268(3) 0.0428(11) Uani 1 1 d .
H24A H 0.3575 -0.1866 0.1564 0.064 Uiso 1 1 calc R
H24B H 0.4092 -0.1426 0.1582 0.064 Uiso 1 1 calc R
H24C H 0.3877 -0.1891 0.0853 0.064 Uiso 1 1 calc R
C25 C 0.18526(17) -0.2105(3) 0.2939(2) 0.0368(10) Uani 1 1 d .
H25A H 0.2153 -0.2430 0.3017 0.044 Uiso 1 1 calc R
H25B H 0.1771 -0.1937 0.3435 0.044 Uiso 1 1 calc R
C26 C 0.14273(18) -0.2607(3) 0.2577(3) 0.0444(11) Uani 1 1 d .
H26A H 0.1113 -0.2343 0.2618 0.067 Uiso 1 1 calc R
H26B H 0.1428 -0.3108 0.2832 0.067 Uiso 1 1 calc R
H26C H 0.1469 -0.2689 0.2051 0.067 Uiso 1 1 calc R
C27 C 0.14928(14) -0.0907(3) 0.2254(2) 0.0323(9) Uani 1 1 d .
H27A H 0.1581 -0.0452 0.1963 0.039 Uiso 1 1 calc R
H27B H 0.1267 -0.1234 0.1921 0.039 Uiso 1 1 calc R
C28 C 0.12181(16) -0.0626(3) 0.2893(3) 0.0429(11) Uani 1 1 d .
H28A H 0.1140 -0.1068 0.3199 0.064 Uiso 1 1 calc R
H28B H 0.0912 -0.0369 0.2693 0.064 Uiso 1 1 calc R
H28C H 0.1425 -0.0259 0.3199 0.064 Uiso 1 1 calc R
C29 C 0.35148(15) 0.0849(2) 0.2707(2) 0.0320(9) Uani 1 1 d .
H29A H 0.3742 0.0549 0.3062 0.038 Uiso 1 1 calc R
H29B H 0.3440 0.0528 0.2255 0.038 Uiso 1 1 calc R
C30 C 0.37800(16) 0.1582(3) 0.2494(3) 0.0396(10) Uani 1 1 d .
H30A H 0.3567 0.1871 0.2120 0.059 Uiso 1 1 calc R
H30B H 0.4085 0.1439 0.2288 0.059 Uiso 1 1 calc R
H30C H 0.3858 0.1905 0.2937 0.059 Uiso 1 1 calc R
C31 C 0.31250(16) 0.1465(2) 0.3784(2) 0.0326(9) Uani 1 1 d .
H31A H 0.3183 0.2010 0.3648 0.039 Uiso 1 1 calc R
H31B H 0.2825 0.1453 0.4046 0.039 Uiso 1 1 calc R
C32 C 0.35606(16) 0.1192(3) 0.4322(2) 0.0396(10) Uani 1 1 d .
H32A H 0.3536 0.0632 0.4398 0.059 Uiso 1 1 calc R
H32B H 0.3557 0.1460 0.4799 0.059 Uiso 1 1 calc R
H32C H 0.3869 0.1309 0.4113 0.059 Uiso 1 1 calc R
C33 C 0.18774(16) 0.2109(3) 0.0135(2) 0.0369(10) Uani 1 1 d .
H33A H 0.2180 0.2430 0.0170 0.044 Uiso 1 1 calc R
H33B H 0.1802 0.1951 -0.0391 0.044 Uiso 1 1 calc R
C34 C 0.14526(17) 0.2606(3) 0.0356(3) 0.0444(11) Uani 1 1 d .
H34A H 0.1141 0.2330 0.0233 0.067 Uiso 1 1 calc R
H34B H 0.1444 0.3098 0.0085 0.067 Uiso 1 1 calc R
H34C H 0.1501 0.2708 0.0892 0.067 Uiso 1 1 calc R
C35 C 0.14988(15) 0.0921(3) 0.0689(2) 0.0336(9) Uani 1 1 d .
H35A H 0.1579 0.0465 0.1011 0.040 Uiso 1 1 calc R
H35B H 0.1275 0.1256 0.0943 0.040 Uiso 1 1 calc R
C36 C 0.12235(17) 0.0641(3) -0.0041(2) 0.0446(11) Uani 1 1 d .
H36A H 0.1146 0.1085 -0.0372 0.067 Uiso 1 1 calc R
H36B H 0.0917 0.0385 0.0059 0.067 Uiso 1 1 calc R
H36C H 0.1430 0.0274 -0.0281 0.067 Uiso 1 1 calc R
Mo1 Mo 0.316369(13) 0.10365(2) 0.01147(2) 0.03089(12) Uani 1 1 d .
C37 C 0.34539(16) 0.1483(3) -0.0704(3) 0.0392(10) Uani 1 1 d .
O1 O 0.36266(14) 0.17545(19) -0.1211(2) 0.0514(9) Uani 1 1 d .
C38 C 0.32283(16) 0.2062(3) 0.0547(3) 0.0408(11) Uani 1 1 d .
O2 O 0.32717(13) 0.2679(2) 0.0796(2) 0.0525(9) Uani 1 1 d .
C39 C 0.38313(19) 0.0889(3) 0.0573(3) 0.0458(11) Uani 1 1 d .
O3 O 0.42395(13) 0.0816(2) 0.0840(2) 0.0625(10) Uani 1 1 d .
Mo2 Mo 0.187097(13) -0.17724(2) 0.053102(19) 0.03107(12) Uani 1 1 d .
C40 C 0.11779(19) -0.1548(3) 0.0548(2) 0.0445(11) Uani 1 1 d .
O4 O 0.07566(13) -0.1438(3) 0.0545(2) 0.0639(10) Uani 1 1 d .
C41 C 0.16376(16) -0.2712(3) 0.0055(2) 0.0383(10) Uani 1 1 d .
O5 O 0.15039(13) -0.32946(19) -0.02300(19) 0.0505(9) Uani 1 1 d .
C42 C 0.17888(17) -0.1319(3) -0.0451(3) 0.0429(11) Uani 1 1 d .
O6 O 0.17341(14) -0.1056(2) -0.10556(19) 0.0583(10) Uani 1 1 d .
Mo3 Mo 0.315467(13) -0.10346(2) 0.34018(2) 0.03122(12) Uani 1 1 d .
C43 C 0.34668(18) -0.1434(3) 0.4324(3) 0.0438(11) Uani 1 1 d .
O7 O 0.36585(16) -0.1677(2) 0.4892(2) 0.0624(11) Uani 1 1 d .
C44 C 0.32384(17) -0.2069(3) 0.3011(3) 0.0431(11) Uani 1 1 d .
O8 O 0.33028(15) -0.2685(2) 0.2791(2) 0.0608(10) Uani 1 1 d .
C45 C 0.38082(18) -0.0874(3) 0.3160(3) 0.0440(11) Uani 1 1 d .
O9 O 0.42178(12) -0.0780(2) 0.3013(2) 0.0591(10) Uani 1 1 d .
Mo4 Mo 0.185579(13) 0.17410(2) 0.254152(19) 0.02989(12) Uani 1 1 d .
C46 C 0.11870(18) 0.1405(3) 0.2291(2) 0.0423(11) Uani 1 1 d .
O10 O 0.07743(13) 0.1201(2) 0.2153(2) 0.0601(10) Uani 1 1 d .
C47 C 0.17729(16) 0.1303(3) 0.3500(3) 0.0388(10) Uani 1 1 d .
O11 O 0.17173(14) 0.1040(2) 0.40870(19) 0.0523(9) Uani 1 1 d .
C48 C 0.15849(16) 0.2666(3) 0.2922(2) 0.0378(10) Uani 1 1 d .
O12 O 0.14245(13) 0.32402(19) 0.3142(2) 0.0511(9) Uani 1 1 d .
Li1 Li 0.4924(3) -0.0777(6) 0.3095(5) 0.061(2) Uani 1 1 d .
O13 O 0.51928(14) -0.0673(2) 0.2176(2) 0.0644(10) Uani 1 1 d .
C49 C 0.5268(3) 0.0030(4) 0.1770(4) 0.093(2) Uani 1 1 d .
H49A H 0.5545 0.0332 0.2025 0.112 Uiso 1 1 calc R
H49B H 0.4968 0.0354 0.1731 0.112 Uiso 1 1 calc R
C50 C 0.5385(3) -0.0216(5) 0.1008(4) 0.090(2) Uani 1 1 d .
H50A H 0.5239 0.0146 0.0620 0.108 Uiso 1 1 calc R
H50B H 0.5745 -0.0246 0.0985 0.108 Uiso 1 1 calc R
C51 C 0.5156(3) -0.0982(5) 0.0922(4) 0.095(3) Uani 1 1 d .
H51A H 0.5310 -0.1300 0.0555 0.114 Uiso 1 1 calc R
H51B H 0.4798 -0.0944 0.0771 0.114 Uiso 1 1 calc R
C52 C 0.5261(3) -0.1312(4) 0.1703(4) 0.082(2) Uani 1 1 d .
H52A H 0.5030 -0.1736 0.1785 0.098 Uiso 1 1 calc R
H52B H 0.5603 -0.1511 0.1789 0.098 Uiso 1 1 calc R
O14 O 0.50786(17) -0.1795(3) 0.3437(3) 0.0916(16) Uani 1 1 d .
C53 C 0.5541(2) -0.1977(5) 0.3846(4) 0.083(2) Uani 1 1 d .
H53A H 0.5736 -0.1500 0.3962 0.100 Uiso 1 1 calc R
H53B H 0.5733 -0.2331 0.3557 0.100 Uiso 1 1 calc R
C54 C 0.5422(2) -0.2346(4) 0.4521(4) 0.0746(18) Uani 1 1 d .
H54A H 0.5404 -0.1962 0.4923 0.089 Uiso 1 1 calc R
H54B H 0.5671 -0.2743 0.4690 0.089 Uiso 1 1 calc R
C55 C 0.4920(3) -0.2717(5) 0.4301(5) 0.097(2) Uani 1 1 d .
H55A H 0.4951 -0.3286 0.4262 0.116 Uiso 1 1 calc R
H55B H 0.4690 -0.2597 0.4673 0.116 Uiso 1 1 calc R
C56 C 0.4747(3) -0.2390(6) 0.3596(6) 0.130(4) Uani 1 1 d .
H56A H 0.4733 -0.2793 0.3205 0.156 Uiso 1 1 calc R
H56B H 0.4412 -0.2174 0.3610 0.156 Uiso 1 1 calc R
O15 O 0.51731(16) 0.0056(3) 0.3724(3) 0.0960(17) Uani 1 1 d .
C57 C 0.5668(2) 0.0367(5) 0.3746(4) 0.088(2) Uani 1 1 d .
H57A H 0.5856 0.0092 0.3387 0.105 Uiso 1 1 calc R
H57B H 0.5846 0.0311 0.4250 0.105 Uiso 1 1 calc R
C58 C 0.5610(4) 0.1202(5) 0.3542(6) 0.124(4) Uani 1 1 d .
H58A H 0.5886 0.1516 0.3784 0.148 Uiso 1 1 calc R
H58B H 0.5589 0.1276 0.2996 0.148 Uiso 1 1 calc R
C59 C 0.5139(5) 0.1403(9) 0.3833(10) 0.185(6) Uani 1 1 d .
H59A H 0.5202 0.1692 0.4306 0.222 Uiso 1 1 calc R
H59B H 0.4935 0.1730 0.3470 0.222 Uiso 1 1 calc R
C60 C 0.4884(3) 0.0672(8) 0.3953(8) 0.172(7) Uani 1 1 d .
H60A H 0.4839 0.0614 0.4486 0.207 Uiso 1 1 calc R
H60B H 0.4556 0.0668 0.3662 0.207 Uiso 1 1 calc R
Li2 Li 0.0395(3) -0.4889(5) 0.1689(5) 0.054(2) Uani 1 1 d .
O16 O 0.01143(12) -0.39846(19) 0.11863(19) 0.0462(8) Uani 1 1 d .
C61 C -0.04047(19) -0.3810(4) 0.1102(3) 0.0602(14) Uani 1 1 d .
H61A H -0.0574 -0.4096 0.1476 0.072 Uiso 1 1 calc R
H61B H -0.0556 -0.3957 0.0599 0.072 Uiso 1 1 calc R
C62 C -0.0445(3) -0.2949(4) 0.1218(5) 0.083(2) Uani 1 1 d .
H62A H -0.0599 -0.2697 0.0759 0.100 Uiso 1 1 calc R
H62B H -0.0648 -0.2839 0.1628 0.100 Uiso 1 1 calc R
C63 C 0.0030(3) -0.2677(5) 0.1395(8) 0.161(5) Uani 1 1 d .
H63A H 0.0074 -0.2514 0.1923 0.193 Uiso 1 1 calc R
H63B H 0.0084 -0.2219 0.1084 0.193 Uiso 1 1 calc R
C64 C 0.0388(2) -0.3272(3) 0.1271(4) 0.0620(15) Uani 1 1 d .
H64A H 0.0548 -0.3159 0.0817 0.074 Uiso 1 1 calc R
H64B H 0.0645 -0.3305 0.1700 0.074 Uiso 1 1 calc R
O17 O 0.03245(14) -0.4885(2) 0.2728(2) 0.0549(9) Uani 1 1 d .
C65 C 0.0203(2) -0.5517(3) 0.3192(3) 0.0625(15) Uani 1 1 d .
H65A H 0.0502 -0.5812 0.3379 0.075 Uiso 1 1 calc R
H65B H -0.0034 -0.5874 0.2915 0.075 Uiso 1 1 calc R
C66 C -0.0023(2) -0.5136(4) 0.3822(3) 0.0686(17) Uani 1 1 d .
H66A H -0.0380 -0.5052 0.3693 0.082 Uiso 1 1 calc R
H66B H 0.0028 -0.5453 0.4280 0.082 Uiso 1 1 calc R
C67 C 0.0244(3) -0.4384(4) 0.3923(3) 0.0712(17) Uani 1 1 d .
H67A H 0.0526 -0.4428 0.4314 0.085 Uiso 1 1 calc R
H67B H 0.0021 -0.3972 0.4065 0.085 Uiso 1 1 calc R
C68 C 0.0421(2) -0.4208(4) 0.3184(4) 0.0711(17) Uani 1 1 d .
H68A H 0.0244 -0.3755 0.2952 0.085 Uiso 1 1 calc R
H68B H 0.0778 -0.4092 0.3247 0.085 Uiso 1 1 calc R
O18 O 0.01703(14) -0.5884(2) 0.1292(2) 0.0620(10) Uani 1 1 d .
C69 C -0.0260(2) -0.6126(3) 0.0831(3) 0.0561(13) Uani 1 1 d .
H69A H -0.0217 -0.6052 0.0299 0.067 Uiso 1 1 calc R
H69B H -0.0551 -0.5828 0.0948 0.067 Uiso 1 1 calc R
C70 C -0.0320(2) -0.6972(4) 0.1003(4) 0.0749(18) Uani 1 1 d .
H70A H -0.0542 -0.7044 0.1395 0.090 Uiso 1 1 calc R
H70B H -0.0453 -0.7261 0.0553 0.090 Uiso 1 1 calc R
C71 C 0.0177(3) -0.7224(5) 0.1257(6) 0.120(4) Uani 1 1 d .
H71A H 0.0172 -0.7581 0.1685 0.144 Uiso 1 1 calc R
H71B H 0.0321 -0.7500 0.0853 0.144 Uiso 1 1 calc R
C72 C 0.0465(2) -0.6548(4) 0.1476(5) 0.082(2) Uani 1 1 d .
H72A H 0.0568 -0.6560 0.2018 0.098 Uiso 1 1 calc R
H72B H 0.0764 -0.6534 0.1212 0.098 Uiso 1 1 calc R
O19 O 0.10819(13) -0.4840(3) 0.1567(2) 0.0671(11) Uani 1 1 d .
C73 C 0.1249(2) -0.4882(5) 0.0833(4) 0.085(2) Uani 1 1 d .
H73A H 0.1173 -0.4394 0.0558 0.102 Uiso 1 1 calc R
H73B H 0.1084 -0.5314 0.0545 0.102 Uiso 1 1 calc R
C74 C 0.1781(3) -0.5009(6) 0.0942(4) 0.097(3) Uani 1 1 d .
H74A H 0.1963 -0.4514 0.0923 0.116 Uiso 1 1 calc R
H74B H 0.1887 -0.5365 0.0560 0.116 Uiso 1 1 calc R
C75 C 0.1863(2) -0.5374(5) 0.1723(5) 0.090(2) Uani 1 1 d .
H75A H 0.1807 -0.5940 0.1702 0.108 Uiso 1 1 calc R
H75B H 0.2200 -0.5270 0.1962 0.108 Uiso 1 1 calc R
C76 C 0.1492(2) -0.4982(4) 0.2120(4) 0.0656(15) Uani 1 1 d .
H76A H 0.1391 -0.5315 0.2522 0.079 Uiso 1 1 calc R
H76B H 0.1623 -0.4489 0.2339 0.079 Uiso 1 1 calc R
C77 C 0.32382(19) 0.4194(3) 0.1879(3) 0.0514(12) Uani 1 1 d .
H77 H 0.3279 0.3651 0.1943 0.062 Uiso 1 1 calc R
C78 C 0.3292(2) 0.4678(3) 0.2484(3) 0.0570(13) Uani 1 1 d .
H78 H 0.3364 0.4469 0.2970 0.068 Uiso 1 1 calc R
C79 C 0.3240(2) 0.5474(3) 0.2387(3) 0.0613(15) Uani 1 1 d .
H79 H 0.3273 0.5809 0.2807 0.074 Uiso 1 1 calc R
C80 C 0.3141(2) 0.5773(3) 0.1690(3) 0.0542(13) Uani 1 1 d .
H80 H 0.3115 0.6318 0.1623 0.065 Uiso 1 1 calc R
C81 C 0.3081(2) 0.5290(3) 0.1085(3) 0.0547(13) Uani 1 1 d .
H81 H 0.3007 0.5503 0.0601 0.066 Uiso 1 1 calc R
C82 C 0.3124(2) 0.4504(3) 0.1172(3) 0.0549(13) Uani 1 1 d .
H82 H 0.3076 0.4172 0.0751 0.066 Uiso 1 1 calc R

loop_
_atom_site_aniso_label
_atom_site_aniso_U_11
_atom_site_aniso_U_22
_atom_site_aniso_U_33
_atom_site_aniso_U_23
_atom_site_aniso_U_13
_atom_site_aniso_U_12
Ni1 0.0328(3) 0.0221(3) 0.0218(3) -0.0002(2) 0.00318(19) -0.00115(19)
N1 0.0308(17) 0.0219(17) 0.0287(17) -0.0009(14) 0.0038(13) -0.0009(12)
N2 0.0330(18) 0.0290(19) 0.0223(16) -0.0014(14) 0.0002(13) -0.0027(13)
N3 0.0287(16) 0.0238(17) 0.0265(17) 0.0015(14) 0.0005(12) -0.0001(12)
N4 0.0306(17) 0.0269(18) 0.0238(16) 0.0000(14) 0.0044(13) -0.0014(12)
C1 0.030(2) 0.028(2) 0.028(2) -0.0002(18) 0.0048(15) -0.0023(16)
C2 0.040(2) 0.029(2) 0.025(2) 0.0026(18) 0.0020(16) -0.0018(16)
C3 0.041(2) 0.027(2) 0.026(2) -0.0039(18) 0.0041(16) -0.0049(16)
C4 0.035(2) 0.024(2) 0.027(2) -0.0025(17) 0.0046(15) -0.0028(15)
C5 0.039(2) 0.024(2) 0.030(2) -0.0020(17) 0.0059(17) 0.0027(16)
C6 0.034(2) 0.028(2) 0.027(2) -0.0006(18) 0.0004(15) -0.0008(16)
C7 0.039(2) 0.029(2) 0.031(2) -0.0002(18) -0.0008(16) 0.0043(17)
C8 0.040(2) 0.026(2) 0.028(2) 0.0017(18) -0.0021(16) -0.0016(16)
C9 0.035(2) 0.031(2) 0.0221(19) 0.0026(17) -0.0013(15) -0.0049(16)
C10 0.037(2) 0.029(2) 0.028(2) 0.0020(18) 0.0047(16) -0.0053(17)
C11 0.032(2) 0.029(2) 0.029(2) -0.0015(18) 0.0007(15) -0.0010(16)
C12 0.039(2) 0.031(2) 0.027(2) 0.0013(18) 0.0045(16) -0.0008(17)
C13 0.038(2) 0.035(2) 0.0217(19) -0.0038(18) 0.0009(15) -0.0020(17)
C14 0.030(2) 0.025(2) 0.028(2) -0.0018(17) 0.0009(15) 0.0011(15)
C15 0.033(2) 0.028(2) 0.023(2) -0.0020(17) 0.0011(15) -0.0032(15)
C16 0.0271(19) 0.031(2) 0.028(2) -0.0001(18) 0.0038(15) -0.0007(15)
C17 0.033(2) 0.026(2) 0.029(2) -0.0034(18) 0.0059(15) -0.0048(15)
C18 0.035(2) 0.027(2) 0.035(2) 0.0049(18) 0.0097(16) 0.0024(16)
C19 0.032(2) 0.029(2) 0.026(2) 0.0007(17) 0.0084(15) 0.0014(15)
C20 0.034(2) 0.030(2) 0.026(2) 0.0015(18) 0.0027(15) 0.0033(16)
C21 0.046(2) 0.032(2) 0.031(2) -0.003(2) 0.0066(17) 0.0048(18)
C22 0.054(3) 0.051(3) 0.033(2) -0.006(2) 0.011(2) 0.008(2)
C23 0.035(2) 0.035(2) 0.036(2) -0.004(2) 0.0071(17) 0.0003(17)
C24 0.043(3) 0.042(3) 0.043(3) 0.001(2) 0.0022(19) 0.011(2)
C25 0.052(3) 0.031(2) 0.027(2) 0.0047(19) 0.0026(17) -0.0113(19)
C26 0.057(3) 0.038(3) 0.039(2) 0.001(2) 0.005(2) -0.016(2)
C27 0.032(2) 0.037(2) 0.028(2) 0.0020(19) 0.0014(16) -0.0049(17)
C28 0.038(2) 0.051(3) 0.042(2) -0.004(2) 0.0112(19) -0.004(2)
C29 0.034(2) 0.032(2) 0.030(2) -0.0044(19) 0.0019(16) -0.0009(17)
C30 0.037(2) 0.039(3) 0.044(3) -0.001(2) 0.0079(19) -0.0072(18)
C31 0.045(2) 0.029(2) 0.024(2) -0.0024(18) 0.0037(16) -0.0059(17)
C32 0.044(3) 0.042(3) 0.031(2) -0.006(2) -0.0014(18) -0.0095(19)
C33 0.048(3) 0.032(2) 0.031(2) 0.004(2) 0.0052(18) 0.0069(18)
C34 0.051(3) 0.042(3) 0.040(2) 0.009(2) 0.003(2) 0.017(2)
C35 0.035(2) 0.036(2) 0.029(2) 0.0028(19) 0.0012(16) -0.0009(17)
C36 0.043(3) 0.054(3) 0.035(2) -0.003(2) -0.0019(19) -0.004(2)
Mo1 0.0379(2) 0.0271(2) 0.0286(2) -0.00016(15) 0.00789(14) -0.00196(13)
C37 0.045(3) 0.029(2) 0.044(3) -0.004(2) 0.008(2) 0.0048(18)
O1 0.072(2) 0.0374(19) 0.050(2) 0.0104(16) 0.0342(18) 0.0063(15)
C38 0.041(2) 0.044(3) 0.040(2) 0.001(2) 0.0146(19) -0.005(2)
O2 0.066(2) 0.037(2) 0.059(2) -0.0139(18) 0.0264(17) -0.0152(16)
C39 0.055(3) 0.039(3) 0.045(3) -0.001(2) 0.010(2) -0.004(2)
O3 0.044(2) 0.070(3) 0.071(3) 0.005(2) -0.0071(18) -0.0047(18)
Mo2 0.0393(2) 0.0273(2) 0.0260(2) -0.00190(15) 0.00103(14) -0.00209(14)
C40 0.060(3) 0.043(3) 0.029(2) -0.005(2) 0.000(2) 0.002(2)
O4 0.044(2) 0.094(3) 0.052(2) -0.004(2) 0.0000(16) 0.015(2)
C41 0.039(2) 0.048(3) 0.028(2) 0.006(2) 0.0036(17) 0.002(2)
O5 0.068(2) 0.0370(19) 0.047(2) -0.0107(16) 0.0063(16) -0.0142(16)
C42 0.046(3) 0.039(3) 0.042(3) 0.000(2) -0.0005(19) -0.008(2)
O6 0.078(3) 0.063(3) 0.0308(18) 0.0091(17) -0.0077(16) -0.0166(18)
Mo3 0.0376(2) 0.0270(2) 0.0281(2) 0.00127(15) -0.00117(14) -0.00051(13)
C43 0.059(3) 0.026(2) 0.045(3) -0.006(2) -0.002(2) -0.005(2)
O7 0.091(3) 0.048(2) 0.041(2) 0.0112(18) -0.0238(19) 0.0004(19)
C44 0.049(3) 0.039(3) 0.037(2) 0.003(2) -0.0117(19) -0.001(2)
O8 0.092(3) 0.0294(19) 0.056(2) -0.0078(17) -0.0153(19) 0.0142(17)
C45 0.053(3) 0.034(2) 0.045(3) -0.001(2) 0.001(2) 0.008(2)
O9 0.0364(19) 0.061(2) 0.081(3) 0.002(2) 0.0119(17) 0.0044(16)
Mo4 0.0335(2) 0.0294(2) 0.0271(2) -0.00150(15) 0.00493(14) 0.00047(13)
C46 0.053(3) 0.045(3) 0.030(2) -0.003(2) 0.0078(19) -0.002(2)
O10 0.042(2) 0.089(3) 0.050(2) -0.004(2) 0.0039(15) -0.0192(18)
C47 0.039(2) 0.035(2) 0.043(3) -0.003(2) 0.0085(19) 0.0040(18)
O11 0.066(2) 0.057(2) 0.0368(19) 0.0071(17) 0.0174(16) 0.0087(17)
C48 0.039(2) 0.045(3) 0.030(2) 0.000(2) 0.0052(17) -0.0044(19)
O12 0.066(2) 0.0377(19) 0.051(2) -0.0075(16) 0.0139(17) 0.0146(16)
Li1 0.051(5) 0.076(7) 0.058(5) -0.007(5) 0.009(4) 0.009(4)
O13 0.068(2) 0.070(3) 0.058(2) -0.004(2) 0.0202(18) 0.009(2)
C49 0.140(7) 0.066(5) 0.070(5) 0.003(4) -0.006(4) 0.013(4)
C50 0.086(5) 0.122(7) 0.063(4) 0.004(4) 0.012(3) -0.015(5)
C51 0.083(5) 0.137(8) 0.067(4) -0.021(5) 0.019(4) -0.013(5)
C52 0.090(5) 0.077(5) 0.084(5) -0.016(4) 0.033(4) 0.003(4)
O14 0.062(3) 0.105(4) 0.105(4) 0.038(3) -0.005(3) 0.008(2)
C53 0.052(4) 0.101(5) 0.095(5) 0.023(4) 0.004(3) 0.018(3)
C54 0.059(4) 0.072(4) 0.090(5) -0.003(4) -0.006(3) -0.001(3)
C55 0.072(5) 0.093(6) 0.121(6) 0.021(5) -0.009(4) -0.021(4)
C56 0.098(6) 0.103(7) 0.172(10) 0.041(7) -0.062(6) -0.022(5)
O15 0.051(2) 0.132(5) 0.105(4) -0.055(3) 0.005(2) 0.012(3)
C57 0.053(4) 0.110(6) 0.097(5) -0.034(5) -0.008(3) 0.007(4)
C58 0.126(8) 0.091(6) 0.140(8) -0.034(6) -0.047(6) 0.031(5)
C59 0.134(11) 0.157(13) 0.272(19) -0.058(12) 0.056(11) 0.044(9)
C60 0.070(6) 0.194(13) 0.254(15) -0.141(13) 0.020(7) 0.018(7)
Li2 0.053(5) 0.049(5) 0.061(5) -0.003(4) 0.006(4) 0.002(4)
O16 0.0424(18) 0.049(2) 0.0466(19) 0.0007(16) 0.0016(14) -0.0020(14)
C61 0.041(3) 0.080(4) 0.058(3) -0.001(3) 0.001(2) -0.001(3)
C62 0.074(4) 0.072(5) 0.102(5) 0.012(4) 0.003(4) 0.021(4)
C63 0.106(7) 0.065(5) 0.324(17) -0.050(8) 0.081(9) -0.003(5)
C64 0.055(3) 0.056(4) 0.076(4) -0.008(3) 0.007(3) -0.013(2)
O17 0.069(2) 0.044(2) 0.052(2) 0.0008(17) 0.0066(17) -0.0064(16)
C65 0.073(4) 0.051(3) 0.062(3) 0.011(3) -0.003(3) -0.010(3)
C66 0.066(4) 0.089(5) 0.050(3) 0.016(3) -0.001(3) 0.002(3)
C67 0.100(5) 0.061(4) 0.048(3) -0.003(3) -0.010(3) 0.018(3)
C68 0.070(4) 0.063(4) 0.083(4) -0.022(4) 0.017(3) -0.024(3)
O18 0.058(2) 0.053(2) 0.072(3) -0.011(2) -0.0098(19) 0.0082(17)
C69 0.049(3) 0.066(4) 0.052(3) -0.005(3) 0.004(2) -0.002(2)
C70 0.068(4) 0.061(4) 0.096(5) -0.008(4) 0.015(3) -0.008(3)
C71 0.101(6) 0.059(5) 0.187(10) 0.020(5) -0.044(6) -0.002(4)
C72 0.064(4) 0.055(4) 0.120(6) -0.014(4) -0.019(4) 0.014(3)
O19 0.045(2) 0.083(3) 0.073(3) 0.014(2) 0.0054(18) 0.0119(19)
C73 0.065(4) 0.117(6) 0.074(4) 0.017(4) 0.010(3) 0.004(4)
C74 0.065(4) 0.141(8) 0.087(5) 0.003(5) 0.014(4) 0.021(4)
C75 0.056(4) 0.103(6) 0.111(6) 0.005(5) 0.009(4) 0.021(4)
C76 0.059(3) 0.064(4) 0.072(4) -0.002(3) -0.001(3) 0.005(3)
C77 0.059(3) 0.034(3) 0.063(3) 0.000(3) 0.017(2) 0.000(2)
C78 0.078(4) 0.047(3) 0.045(3) 0.009(3) 0.004(2) 0.006(3)
C79 0.092(4) 0.043(3) 0.046(3) -0.009(3) -0.006(3) 0.008(3)
C80 0.077(4) 0.038(3) 0.046(3) -0.001(3) -0.001(2) 0.009(2)
C81 0.070(4) 0.053(3) 0.040(3) 0.002(3) 0.003(2) 0.000(3)
C82 0.067(3) 0.049(3) 0.051(3) -0.016(3) 0.016(2) -0.006(2)

loop_
_atom_type_symbol
_atom_type_description
_atom_type_scat_dispersion_real
_atom_type_scat_dispersion_imag
_atom_type_scat_source
C C 0.0033 0.0016 'International Tables Vol C Tables 4.2.6.8 and 6.1.1.4'
H H 0.0000 0.0000 'International Tables Vol C Tables 4.2.6.8 and 6.1.1.4'
Li Li -0.0003 0.0001 'International Tables Vol C Tables 4.2.6.8 and 6.1.1.4'
N N 0.0061 0.0033 'International Tables Vol C Tables 4.2.6.8 and 6.1.1.4'
O O 0.0106 0.0060 'International Tables Vol C Tables 4.2.6.8 and 6.1.1.4'
Ni Ni 0.3393 1.1124 'International Tables Vol C Tables 4.2.6.8 and 6.1.1.4'
Mo Mo -1.6832 0.6857 'International Tables Vol C Tables 4.2.6.8 and 6.1.1.4'

loop_
_geom_angle_atom_site_label_1
_geom_angle_atom_site_label_2
_geom_angle_atom_site_label_3
_geom_angle
N4 Ni1 N1 90.74(14)
N4 Ni1 N3 90.25(14)
N1 Ni1 N3 169.48(14)
N4 Ni1 N2 169.26(14)
N1 Ni1 N2 90.50(14)
N3 Ni1 N2 90.47(14)
C1 N1 C4 108.3(3)
C1 N1 Ni1 125.9(3)
C4 N1 Ni1 124.0(3)
C1 N1 Mo1 71.9(2)
C4 N1 Mo1 74.4(2)
Ni1 N1 Mo1 131.84(16)
C9 N2 C6 108.3(3)
C9 N2 Ni1 124.3(3)
C6 N2 Ni1 125.2(3)
C9 N2 Mo2 74.2(2)
C6 N2 Mo2 71.1(2)
Ni1 N2 Mo2 133.61(16)
C11 N3 C14 108.7(3)
C11 N3 Ni1 125.6(3)
C14 N3 Ni1 124.1(3)
C11 N3 Mo3 72.5(2)
C14 N3 Mo3 73.9(2)
Ni1 N3 Mo3 131.08(16)
C16 N4 C19 107.5(3)
C16 N4 Ni1 126.4(3)
C19 N4 Ni1 124.1(3)
C16 N4 Mo4 70.8(2)
C19 N4 Mo4 74.5(2)
Ni1 N4 Mo4 132.70(15)
N1 C1 C2 109.4(3)
N1 C1 C20 120.1(3)
C2 C1 C20 129.6(4)
N1 C1 Mo1 74.2(2)
C2 C1 Mo1 74.3(2)
C20 C1 Mo1 126.4(3)
C1 C2 C3 106.5(4)
C1 C2 Mo1 71.7(2)
C3 C2 Mo1 73.2(2)
C4 C3 C2 108.7(4)
C4 C3 Mo1 74.0(2)
C2 C3 Mo1 72.4(2)
C3 C4 N1 107.2(3)
C3 C4 C5 130.8(4)
N1 C4 C5 121.5(3)
C3 C4 Mo1 72.5(2)
N1 C4 Mo1 71.7(2)
C5 C4 Mo1 127.6(3)
C6 C5 C4 108.8(3)
C6 C5 C21 110.1(3)
C4 C5 C21 109.6(3)
C6 C5 C23 105.6(3)
C4 C5 C23 112.2(3)
C21 C5 C23 110.4(3)
C7 C6 N2 108.1(3)
C7 C6 C5 130.6(4)
N2 C6 C5 120.2(3)
C7 C6 Mo2 72.8(2)
N2 C6 Mo2 74.8(2)
C5 C6 Mo2 127.7(3)
C6 C7 C8 107.2(4)
C6 C7 Mo2 73.0(2)
C8 C7 Mo2 74.0(2)
C9 C8 C7 107.9(4)
C9 C8 Mo2 74.8(2)
C7 C8 Mo2 71.1(2)
C8 C9 N2 108.5(3)
C8 C9 C10 129.9(4)
N2 C9 C10 121.0(3)
C8 C9 Mo2 72.0(2)
N2 C9 Mo2 72.5(2)
C10 C9 Mo2 128.1(3)
C11 C10 C9 108.7(3)
C11 C10 C25 109.5(3)
C9 C10 C25 110.3(3)
C11 C10 C27 106.2(3)
C9 C10 C27 111.5(3)
C25 C10 C27 110.6(3)
N3 C11 C12 108.0(3)
N3 C11 C10 120.2(3)
C12 C11 C10 130.7(4)
N3 C11 Mo3 73.6(2)
C12 C11 Mo3 73.8(2)
C10 C11 Mo3 127.7(3)
C11 C12 C13 107.2(4)
C11 C12 Mo3 72.1(2)
C13 C12 Mo3 73.1(2)
C14 C13 C12 108.5(4)
C14 C13 Mo3 73.6(2)
C12 C13 Mo3 72.6(2)
C13 C14 N3 107.6(3)
C13 C14 C15 130.0(4)
N3 C14 C15 121.8(3)
C13 C14 Mo3 73.0(2)
N3 C14 Mo3 72.2(2)
C15 C14 Mo3 127.1(3)
C16 C15 C14 108.9(3)
C16 C15 C31 109.9(3)
C14 C15 C31 109.4(3)
C16 C15 C29 105.8(3)
C14 C15 C29 112.0(3)
C31 C15 C29 110.7(3)
C17 C16 N4 109.2(3)
C17 C16 C15 130.0(4)
N4 C16 C15 119.7(3)
C17 C16 Mo4 73.9(2)
N4 C16 Mo4 75.1(2)
C15 C16 Mo4 126.8(3)
C16 C17 C18 107.0(3)
C16 C17 Mo4 72.0(2)
C18 C17 Mo4 73.9(2)
C19 C18 C17 108.1(4)
C19 C18 Mo4 74.6(2)
C17 C18 Mo4 71.4(2)
C18 C19 N4 108.2(3)
C18 C19 C20 130.4(4)
N4 C19 C20 121.0(3)
C18 C19 Mo4 72.1(2)
N4 C19 Mo4 71.8(2)
C20 C19 Mo4 127.6(3)
C19 C20 C1 108.8(3)
C19 C20 C33 109.4(3)
C1 C20 C33 110.2(3)
C19 C20 C35 111.0(3)
C1 C20 C35 106.6(3)
C33 C20 C35 110.9(3)
C22 C21 C5 115.0(4)
C24 C23 C5 115.2(4)
C26 C25 C10 115.1(3)
C28 C27 C10 115.1(3)
C30 C29 C15 115.3(4)
C32 C31 C15 115.1(4)
C34 C33 C20 114.3(4)
C36 C35 C20 115.5(4)
C37 Mo1 C38 85.20(18)
C37 Mo1 C39 86.3(2)
C38 Mo1 C39 84.6(2)
C37 Mo1 C1 128.78(17)
C38 Mo1 C1 98.42(16)
C39 Mo1 C1 144.90(17)
C37 Mo1 N1 153.84(16)
C38 Mo1 N1 112.92(14)
C39 Mo1 N1 113.11(16)
C1 Mo1 N1 33.87(12)
C37 Mo1 C2 99.15(17)
C38 Mo1 C2 116.04(17)
C39 Mo1 C2 158.88(18)
C1 Mo1 C2 34.04(13)
N1 Mo1 C2 56.51(12)
C37 Mo1 C3 98.78(17)
C38 Mo1 C3 150.41(17)
C39 Mo1 C3 124.78(18)
C1 Mo1 C3 56.37(14)
N1 Mo1 C3 56.06(12)
C2 Mo1 C3 34.38(14)
C37 Mo1 C4 127.03(16)
C38 Mo1 C4 146.62(15)
C39 Mo1 C4 103.90(17)
C1 Mo1 C4 56.38(14)
N1 Mo1 C4 33.95(12)
C2 Mo1 C4 56.65(14)
C3 Mo1 C4 33.56(13)
O1 C37 Mo1 179.2(4)
O2 C38 Mo1 178.8(4)
O3 C39 Mo1 178.2(5)
C41 Mo2 C42 85.97(19)
C41 Mo2 C40 84.17(19)
C42 Mo2 C40 85.2(2)
C41 Mo2 C7 96.77(17)
C42 Mo2 C7 118.01(17)
C40 Mo2 C7 156.79(17)
C41 Mo2 C6 126.06(16)
C42 Mo2 C6 99.13(16)
C40 Mo2 C6 149.55(17)
C7 Mo2 C6 34.25(14)
C41 Mo2 C8 98.02(16)
C42 Mo2 C8 152.76(17)
C40 Mo2 C8 121.96(17)
C7 Mo2 C8 34.85(14)
C6 Mo2 C8 56.86(14)
C41 Mo2 N2 152.03(15)
C42 Mo2 N2 112.78(15)
C40 Mo2 N2 116.69(16)
C7 Mo2 N2 56.55(13)
C6 Mo2 N2 34.11(12)
C8 Mo2 N2 55.75(13)
C41 Mo2 C9 127.26(16)
C42 Mo2 C9 145.60(16)
C40 Mo2 C9 104.75(16)
C7 Mo2 C9 56.50(14)
C6 Mo2 C9 56.23(13)
C8 Mo2 C9 33.23(14)
N2 Mo2 C9 33.32(12)
O4 C40 Mo2 177.5(4)
O5 C41 Mo2 178.5(4)
O6 C42 Mo2 178.6(4)
C45 Mo3 C43 85.0(2)
C45 Mo3 C44 84.3(2)
C43 Mo3 C44 85.78(19)
C45 Mo3 C11 144.11(17)
C43 Mo3 C11 130.81(18)
C44 Mo3 C11 99.00(16)
C45 Mo3 N3 112.57(16)
C43 Mo3 N3 153.80(17)
C44 Mo3 N3 114.23(15)
C11 Mo3 N3 33.89(12)
C45 Mo3 C12 158.86(18)
C43 Mo3 C12 100.49(18)
C44 Mo3 C12 116.32(17)
C11 Mo3 C12 34.13(13)
N3 Mo3 C12 56.26(12)
C45 Mo3 C13 125.02(17)
C43 Mo3 C13 98.27(17)
C44 Mo3 C13 150.58(17)
C11 Mo3 C13 56.58(14)
N3 Mo3 C13 55.92(12)
C12 Mo3 C13 34.27(14)
C45 Mo3 C14 103.82(17)
C43 Mo3 C14 125.42(17)
C44 Mo3 C14 147.93(16)
C11 Mo3 C14 56.52(13)
N3 Mo3 C14 33.91(12)
C12 Mo3 C14 56.37(14)
C13 Mo3 C14 33.41(13)
O7 C43 Mo3 179.8(5)
O8 C44 Mo3 177.8(4)
O9 C45 Mo3 179.3(5)
C45 O9 Li1 161.0(5)
C48 Mo4 C46 86.73(19)
C48 Mo4 C47 85.30(18)
C46 Mo4 C47 83.85(19)
C48 Mo4 C16 127.87(16)
C46 Mo4 C16 145.36(17)
C47 Mo4 C16 99.05(16)
C48 Mo4 C17 98.29(16)
C46 Mo4 C17 158.71(16)
C47 Mo4 C17 117.07(16)
C16 Mo4 C17 34.15(14)
C48 Mo4 N4 153.24(15)
C46 Mo4 N4 113.30(16)
C47 Mo4 N4 113.27(15)
C16 Mo4 N4 34.11(12)
C17 Mo4 N4 56.66(12)
C48 Mo4 C18 98.36(16)
C46 Mo4 C18 124.30(16)
C47 Mo4 C18 151.67(16)
C16 Mo4 C18 56.67(13)
C17 Mo4 C18 34.62(13)
N4 Mo4 C18 56.06(12)
C48 Mo4 C19 126.86(16)
C46 Mo4 C19 104.23(16)
C47 Mo4 C19 146.69(16)
C16 Mo4 C19 56.25(13)
C17 Mo4 C19 56.38(13)
N4 Mo4 C19 33.71(12)
C18 Mo4 C19 33.23(14)
O10 C46 Mo4 178.6(4)
O11 C47 Mo4 179.2(4)
O12 C48 Mo4 178.5(4)
O14 Li1 O13 106.3(5)
O14 Li1 O15 116.8(6)
O13 Li1 O15 107.7(6)
O14 Li1 O9 102.1(5)
O13 Li1 O9 114.3(5)
O15 Li1 O9 109.8(5)
C52 O13 C49 108.1(5)
C52 O13 Li1 122.9(5)
C49 O13 Li1 127.9(5)
O13 C49 C50 106.5(6)
C51 C50 C49 102.8(6)
C50 C51 C52 101.8(6)
O13 C52 C51 104.1(6)
C56 O14 C53 106.5(6)
C56 O14 Li1 127.8(6)
C53 O14 Li1 121.7(5)
O14 C53 C54 105.5(5)
C53 C54 C55 104.0(6)
C56 C55 C54 105.6(7)
O14 C56 C55 108.1(6)
C60 O15 C57 105.1(7)
C60 O15 Li1 124.5(6)
C57 O15 Li1 124.4(5)
O15 C57 C58 106.1(6)
C59 C58 C57 102.2(10)
C60 C59 C58 107.1(10)
O15 C60 C59 108.4(9)
O17 Li2 O19 108.5(5)
O17 Li2 O16 112.6(5)
O19 Li2 O16 104.8(5)
O17 Li2 O18 107.9(5)
O19 Li2 O18 105.7(5)
O16 Li2 O18 116.8(5)
C64 O16 C61 109.1(4)
C64 O16 Li2 117.9(4)
C61 O16 Li2 123.8(4)
O16 C61 C62 106.0(5)
C63 C62 C61 106.8(6)
C62 C63 C64 110.6(7)
O16 C64 C63 105.7(5)
C65 O17 C68 108.7(4)
C65 O17 Li2 128.8(4)
C68 O17 Li2 122.4(4)
O17 C65 C66 104.4(5)
C67 C66 C65 103.8(5)
C66 C67 C68 105.6(5)
O17 C68 C67 106.8(5)
C72 O18 C69 108.0(4)
C72 O18 Li2 118.8(4)
C69 O18 Li2 133.2(4)
O18 C69 C70 105.4(5)
C71 C70 C69 103.8(5)
C72 C71 C70 108.0(6)
O18 C72 C71 108.2(5)
C76 O19 C73 109.2(4)
C76 O19 Li2 127.7(5)
C73 O19 Li2 120.8(5)
O19 C73 C74 106.9(6)
C73 C74 C75 103.1(6)
C76 C75 C74 102.7(6)
O19 C76 C75 105.4(5)
C78 C77 C82 119.6(5)
C77 C78 C79 120.0(5)
C80 C79 C78 119.9(5)
C79 C80 C81 120.1(5)
C82 C81 C80 120.7(5)
C81 C82 C77 119.6(5)

loop_
_geom_bond_atom_site_label_1
_geom_bond_atom_site_label_2
_geom_bond_distance
Ni1 N4 1.870(3)
Ni1 N1 1.872(3)
Ni1 N3 1.877(3)
Ni1 N2 1.878(3)
N1 C1 1.385(5)
N1 C4 1.407(5)
N1 Mo1 2.391(3)
N2 C9 1.395(5)
N2 C6 1.407(5)
N2 Mo2 2.421(3)
N3 C11 1.392(5)
N3 C14 1.403(5)
N3 Mo3 2.394(3)
N4 C16 1.401(5)
N4 C19 1.411(5)
N4 Mo4 2.415(3)
C1 C2 1.392(5)
C1 C20 1.530(5)
C1 Mo1 2.361(4)
C2 C3 1.419(6)
C2 Mo1 2.395(4)
C3 C4 1.395(6)
C3 Mo1 2.406(4)
C4 C5 1.524(5)
C4 Mo1 2.425(4)
C5 C6 1.513(5)
C5 C21 1.550(6)
C5 C23 1.560(6)
C6 C7 1.397(6)
C6 Mo2 2.373(4)
C7 C8 1.432(6)
C7 Mo2 2.371(4)
C8 C9 1.388(6)
C8 Mo2 2.408(4)
C9 C10 1.522(6)
C9 Mo2 2.443(4)
C10 C11 1.514(5)
C10 C25 1.545(6)
C10 C27 1.560(6)
C11 C12 1.404(6)
C11 Mo3 2.381(4)
C12 C13 1.417(6)
C12 Mo3 2.402(4)
C13 C14 1.387(6)
C13 Mo3 2.409(4)
C14 C15 1.529(5)
C14 Mo3 2.416(4)
C15 C16 1.519(5)
C15 C31 1.543(5)
C15 C29 1.555(5)
C16 C17 1.393(6)
C16 Mo4 2.360(4)
C17 C18 1.429(6)
C17 Mo4 2.384(4)
C18 C19 1.392(6)
C18 Mo4 2.417(4)
C19 C20 1.527(5)
C19 Mo4 2.448(4)
C20 C33 1.544(6)
C20 C35 1.553(6)
C21 C22 1.528(6)
C23 C24 1.521(6)
C25 C26 1.537(6)
C27 C28 1.523(6)
C29 C30 1.528(6)
C31 C32 1.528(6)
C33 C34 1.529(6)
C35 C36 1.525(6)
Mo1 C37 1.914(5)
Mo1 C38 1.936(5)
Mo1 C39 1.936(5)
C37 O1 1.172(5)
C38 O2 1.159(6)
C39 O3 1.173(6)
Mo2 C41 1.913(5)
Mo2 C42 1.930(5)
Mo2 C40 1.935(5)
C40 O4 1.165(6)
C41 O5 1.171(5)
C42 O6 1.179(6)
Mo3 C45 1.902(5)
Mo3 C43 1.918(5)
Mo3 C44 1.943(5)
C43 O7 1.178(6)
C44 O8 1.157(6)
C45 O9 1.188(6)
O9 Li1 1.918(10)
Mo4 C48 1.919(5)
Mo4 C46 1.923(5)
Mo4 C47 1.925(5)
C46 O10 1.181(6)
C47 O11 1.179(5)
C48 O12 1.170(5)
Li1 O14 1.896(12)
Li1 O13 1.897(10)
Li1 O15 1.912(12)
O13 C52 1.420(8)
O13 C49 1.444(8)
C49 C50 1.506(10)
C50 C51 1.464(11)
C51 C52 1.519(11)
O14 C56 1.418(10)
O14 C53 1.427(7)
C53 C54 1.445(9)
C54 C55 1.526(9)
C55 C56 1.427(11)
O15 C60 1.412(10)
O15 C57 1.451(8)
C57 C58 1.494(11)
C58 C59 1.482(14)
C59 C60 1.469(18)
Li2 O17 1.908(10)
Li2 O19 1.914(10)
Li2 O16 1.924(10)
Li2 O18 1.936(10)
O16 C64 1.439(6)
O16 C61 1.440(6)
C61 C62 1.507(9)
C62 C63 1.383(10)
C63 C64 1.453(9)
O17 C65 1.438(6)
O17 C68 1.439(7)
C65 C66 1.504(9)
C66 C67 1.489(9)
C67 C68 1.498(9)
O18 C72 1.420(7)
O18 C69 1.427(6)
C69 C70 1.505(8)
C70 C71 1.450(10)
C71 C72 1.439(10)
O19 C76 1.439(7)
O19 C73 1.450(8)
C73 C74 1.462(9)
C74 C75 1.541(11)
C75 C76 1.467(9)
C77 C78 1.372(8)
C77 C82 1.390(8)
C78 C79 1.391(8)
C79 C80 1.362(8)
C80 C81 1.371(7)
C81 C82 1.370(8)
